data_7110332
loop_
_publ_author_name
'Zujin Zhao'
'Bairong He'
'Han Nie'
'Bin Chen'
'Ping Lu'
'Anjun Qin'
'Ben Zhong Tang'

_publ_section_title
;
 Stereoselective synthesis of folded luminogens with arene-arene stacking
 interactions and aggregation-enhanced emission
;
_journal_name_full Chem.Commun.
_journal_page_first 1131
_journal_paper_doi 10.1039/c3cc47696k
_journal_volume 50
_journal_year 2014
_chemical_formula_moiety 'C38 H28'
_chemical_formula_sum 'C38 H28'
_chemical_formula_weight 484.60
_chemical_name_systematic
; 
 ? 
;
_space_group_IT_number 14
_symmetry_cell_setting monoclinic
_symmetry_space_group_name_Hall '-P 2yn'
_symmetry_space_group_name_H-M 'P 1 21/n 1'
_atom_sites_solution_hydrogens geom
_atom_sites_solution_primary direct
_atom_sites_solution_secondary difmap
_audit_creation_method SHELXL-97
_cell_angle_alpha 90.00
_cell_angle_beta 98.854(7)
_cell_angle_gamma 90.00
_cell_formula_units_Z 8
_cell_length_a 12.3653(9)
_cell_length_b 22.7961(12)
_cell_length_c 19.7772(14)
_cell_measurement_reflns_used 2529
_cell_measurement_temperature 293(2)
_cell_measurement_theta_max 29.5905
_cell_measurement_theta_min 3.1210
_cell_volume 5508.4(6)
_computing_cell_refinement 'CrysAlis PRO (Agilent Technologies, 2011)'
_computing_data_collection 'CrysAlis PRO'
_computing_data_reduction 'CrysAlis PRO'
_computing_molecular_graphics 'OLEX2 (Dolomanov et al., 2009)'
_computing_publication_material OLEX2
_computing_structure_refinement 'SHELXL-97 (Sheldrick, 2008)'
_computing_structure_solution 'SHELXS-97 (Sheldrick, 2008)'
_diffrn_ambient_temperature 293(2)
_diffrn_detector_area_resol_mean 10.3592
_diffrn_measured_fraction_theta_full 0.997
_diffrn_measured_fraction_theta_max 0.997
_diffrn_measurement_device_type 'Xcalibur, Atlas, Gemini ultra'
_diffrn_measurement_method '\w scans'
_diffrn_radiation_monochromator graphite
_diffrn_radiation_source 'fine-focus sealed tube'
_diffrn_radiation_type MoK\a
_diffrn_radiation_wavelength 0.71073
_diffrn_reflns_av_R_equivalents 0.0853
_diffrn_reflns_av_sigmaI/netI 0.1345
_diffrn_reflns_limit_h_max 14
_diffrn_reflns_limit_h_min -14
_diffrn_reflns_limit_k_max 27
_diffrn_reflns_limit_k_min -22
_diffrn_reflns_limit_l_max 19
_diffrn_reflns_limit_l_min -23
_diffrn_reflns_number 22956
_diffrn_reflns_theta_full 25.35
_diffrn_reflns_theta_max 25.35
_diffrn_reflns_theta_min 3.25
_exptl_absorpt_coefficient_mu 0.066
_exptl_absorpt_correction_T_max 0.9850
_exptl_absorpt_correction_T_min 0.9805
_exptl_absorpt_correction_type multi-scan
_exptl_absorpt_process_details
;
CrysAlis PRO (Agilent Technologies, 2011) 
;
_exptl_crystal_colour colorless
_exptl_crystal_density_diffrn 1.169
_exptl_crystal_density_method 'not measured'
_exptl_crystal_description block
_exptl_crystal_F_000 2048
_exptl_crystal_size_max 0.30
_exptl_crystal_size_mid 0.28
_exptl_crystal_size_min 0.23
_refine_diff_density_max 0.283
_refine_diff_density_min -0.168
_refine_diff_density_rms 0.036
_refine_ls_extinction_method none
_refine_ls_goodness_of_fit_ref 0.953
_refine_ls_hydrogen_treatment constr
_refine_ls_matrix_type full
_refine_ls_number_parameters 685
_refine_ls_number_reflns 10046
_refine_ls_number_restraints 0
_refine_ls_restrained_S_all 0.953
_refine_ls_R_factor_all 0.1892
_refine_ls_R_factor_gt 0.0669
_refine_ls_shift/su_max 0.003
_refine_ls_shift/su_mean 0.000
_refine_ls_structure_factor_coef Fsqd
_refine_ls_weighting_details 'calc w=1/[\s^2^(Fo^2^)+(0.0346P)^2^+0.0000P] where P=(Fo^2^+2Fc^2^)/3'
_refine_ls_weighting_scheme calc
_refine_ls_wR_factor_gt 0.1142
_refine_ls_wR_factor_ref 0.1601
_reflns_number_gt 4133
_reflns_number_total 10046
_reflns_threshold_expression >2sigma(I)
_cod_data_source_file c3cc47696k.txt
_cod_data_source_block 121122_h_12_9_24_2
_cod_original_sg_symbol_H-M 'P 21/n'
_cod_database_code 7110332

loop_
_symmetry_equiv_pos_as_xyz
'x, y, z'
'-x+1/2, y+1/2, -z+1/2'
'-x, -y, -z'
'x-1/2, -y-1/2, z-1/2'

loop_
_atom_site_label
_atom_site_type_symbol
_atom_site_fract_x
_atom_site_fract_y
_atom_site_fract_z
_atom_site_U_iso_or_equiv
_atom_site_adp_type
_atom_site_occupancy
_atom_site_symmetry_multiplicity
_atom_site_calc_flag
_atom_site_refinement_flags
C1 C 0.0391(3) 0.18328(16) 0.1941(2) 0.0712(12) Uani 1 1 d .
H1 H 0.0691 0.1563 0.2270 0.085 Uiso 1 1 calc R
C2 C -0.0539(4) 0.2137(2) 0.2029(3) 0.0957(17) Uani 1 1 d .
H2 H -0.0863 0.2071 0.2416 0.115 Uiso 1 1 calc R
C3 C -0.0995(4) 0.2540(3) 0.1548(4) 0.113(2) Uani 1 1 d .
H3 H -0.1620 0.2746 0.1611 0.136 Uiso 1 1 calc R
C4 C -0.0523(4) 0.2633(2) 0.0977(3) 0.0998(17) Uani 1 1 d .
H4 H -0.0830 0.2902 0.0648 0.120 Uiso 1 1 calc R
C5 C 0.0414(3) 0.23282(17) 0.0887(2) 0.0748(12) Uani 1 1 d .
H5 H 0.0731 0.2397 0.0497 0.090 Uiso 1 1 calc R
C6 C 0.0886(3) 0.19251(15) 0.1362(2) 0.0540(10) Uani 1 1 d .
C7 C 0.1863(3) 0.15847(13) 0.12429(18) 0.0481(9) Uani 1 1 d .
C8 C 0.1808(3) 0.13034(14) 0.06143(18) 0.0562(9) Uani 1 1 d .
H8 H 0.1190 0.1357 0.0287 0.067 Uiso 1 1 calc R
C9 C 0.2639(3) 0.09464(14) 0.0459(2) 0.0600(10) Uani 1 1 d .
H9 H 0.2585 0.0769 0.0032 0.072 Uiso 1 1 calc R
C10 C 0.3540(3) 0.08578(14) 0.09398(19) 0.0579(10) Uani 1 1 d .
H10 H 0.4096 0.0610 0.0846 0.069 Uiso 1 1 calc R
C11 C 0.3627(3) 0.11359(13) 0.15643(17) 0.0512(9) Uani 1 1 d .
H11 H 0.4248 0.1075 0.1887 0.061 Uiso 1 1 calc R
C12 C 0.2804(3) 0.15087(12) 0.17260(17) 0.0432(8) Uani 1 1 d .
C13 C 0.2977(3) 0.17899(13) 0.24148(17) 0.0457(8) Uani 1 1 d .
C14 C 0.3391(3) 0.13795(14) 0.29896(18) 0.0552(10) Uani 1 1 d .
C15 C 0.2825(4) 0.08708(15) 0.3097(2) 0.0803(13) Uani 1 1 d .
H15 H 0.2157 0.0791 0.2827 0.096 Uiso 1 1 calc R
C16 C 0.3254(6) 0.04810(19) 0.3606(3) 0.1037(18) Uani 1 1 d .
H16 H 0.2856 0.0148 0.3682 0.124 Uiso 1 1 calc R
C17 C 0.4239(6) 0.0575(3) 0.3993(3) 0.109(2) Uani 1 1 d .
H17 H 0.4525 0.0304 0.4325 0.131 Uiso 1 1 calc R
C18 C 0.4810(4) 0.1074(3) 0.3889(3) 0.1096(17) Uani 1 1 d .
H18 H 0.5488 0.1144 0.4153 0.132 Uiso 1 1 calc R
C19 C 0.4379(4) 0.14728(19) 0.3395(2) 0.0810(13) Uani 1 1 d .
H19 H 0.4769 0.1813 0.3335 0.097 Uiso 1 1 calc R
C20 C 0.2852(2) 0.23713(13) 0.25362(16) 0.0424(8) Uani 1 1 d .
C21 C 0.2815(3) 0.25739(13) 0.32493(16) 0.0443(8) Uani 1 1 d .
C22 C 0.2055(3) 0.23425(13) 0.36222(19) 0.0585(10) Uani 1 1 d .
H22 H 0.1566 0.2060 0.3422 0.070 Uiso 1 1 calc R
C23 C 0.2007(3) 0.25200(15) 0.4279(2) 0.0656(11) Uani 1 1 d .
H23 H 0.1490 0.2357 0.4519 0.079 Uiso 1 1 calc R
C24 C 0.2718(3) 0.29382(16) 0.45839(19) 0.0641(11) Uani 1 1 d .
H24 H 0.2698 0.3054 0.5033 0.077 Uiso 1 1 calc R
C25 C 0.3459(3) 0.31831(15) 0.4218(2) 0.0656(11) Uani 1 1 d .
H25 H 0.3944 0.3467 0.4421 0.079 Uiso 1 1 calc R
C26 C 0.3493(3) 0.30135(14) 0.35535(18) 0.0556(10) Uani 1 1 d .
H26 H 0.3978 0.3197 0.3306 0.067 Uiso 1 1 calc R
C27 C 0.2672(3) 0.28305(13) 0.19980(16) 0.0447(8) Uani 1 1 d .
C28 C 0.1787(3) 0.32126(14) 0.20100(18) 0.0561(10) Uani 1 1 d .
H28 H 0.1357 0.3174 0.2354 0.067 Uiso 1 1 calc R
C29 C 0.1540(3) 0.36437(15) 0.1525(2) 0.0738(12) Uani 1 1 d .
H29 H 0.0942 0.3888 0.1538 0.089 Uiso 1 1 calc R
C30 C 0.2174(4) 0.37131(17) 0.1024(2) 0.0858(14) Uani 1 1 d .
H30 H 0.2006 0.4002 0.0693 0.103 Uiso 1 1 calc R
C31 C 0.3061(4) 0.33538(16) 0.1012(2) 0.0736(12) Uani 1 1 d .
H31 H 0.3494 0.3410 0.0672 0.088 Uiso 1 1 calc R
C32 C 0.3336(3) 0.29101(13) 0.14874(17) 0.0503(9) Uani 1 1 d .
C33 C 0.4335(3) 0.25632(14) 0.1447(2) 0.0547(10) Uani 1 1 d .
C34 C 0.5167(3) 0.25135(15) 0.2001(2) 0.0625(10) Uani 1 1 d .
H34 H 0.5091 0.2692 0.2414 0.075 Uiso 1 1 calc R
C35 C 0.6115(3) 0.22001(17) 0.1944(2) 0.0777(12) Uani 1 1 d .
H35 H 0.6671 0.2171 0.2317 0.093 Uiso 1 1 calc R
C36 C 0.6224(4) 0.19355(19) 0.1338(3) 0.0931(16) Uani 1 1 d .
H36 H 0.6856 0.1724 0.1303 0.112 Uiso 1 1 calc R
C37 C 0.5418(4) 0.19770(19) 0.0782(3) 0.0905(16) Uani 1 1 d .
H37 H 0.5497 0.1793 0.0372 0.109 Uiso 1 1 calc R
C38 C 0.4484(3) 0.22960(15) 0.0837(2) 0.0686(11) Uani 1 1 d .
H38 H 0.3943 0.2332 0.0457 0.082 Uiso 1 1 calc R
C39 C 0.5382(3) -0.01045(13) 0.20016(17) 0.0494(9) Uani 1 1 d .
H39 H 0.5686 0.0179 0.2312 0.059 Uiso 1 1 calc R
C40 C 0.4447(3) -0.03982(17) 0.2114(2) 0.0654(11) Uani 1 1 d .
H40 H 0.4123 -0.0311 0.2496 0.079 Uiso 1 1 calc R
C41 C 0.3995(3) -0.08203(17) 0.1657(2) 0.0691(11) Uani 1 1 d .
H41 H 0.3370 -0.1021 0.1734 0.083 Uiso 1 1 calc R
C42 C 0.4463(3) -0.09456(15) 0.1089(2) 0.0649(10) Uani 1 1 d .
H42 H 0.4155 -0.1229 0.0779 0.078 Uiso 1 1 calc R
C43 C 0.5395(3) -0.06485(14) 0.09781(18) 0.0533(9) Uani 1 1 d .
H43 H 0.5707 -0.0734 0.0591 0.064 Uiso 1 1 calc R
C44 C 0.5873(2) -0.02267(13) 0.14304(16) 0.0425(8) Uani 1 1 d .
C45 C 0.6844(3) 0.01051(12) 0.12868(16) 0.0382(8) Uani 1 1 d .
C46 C 0.6822(3) 0.03190(12) 0.06207(17) 0.0464(9) Uani 1 1 d .
H46 H 0.6221 0.0234 0.0291 0.056 Uiso 1 1 calc R
C47 C 0.7663(3) 0.06522(14) 0.04378(19) 0.0554(10) Uani 1 1 d .
H47 H 0.7639 0.0780 -0.0011 0.066 Uiso 1 1 calc R
C48 C 0.8529(3) 0.07919(13) 0.0924(2) 0.0586(10) Uani 1 1 d .
H48 H 0.9088 0.1028 0.0811 0.070 Uiso 1 1 calc R
C49 C 0.8581(3) 0.05866(13) 0.15816(18) 0.0496(9) Uani 1 1 d .
H49 H 0.9176 0.0689 0.1907 0.060 Uiso 1 1 calc R
C50 C 0.7761(3) 0.02260(12) 0.17742(17) 0.0398(8) Uani 1 1 d .
C51 C 0.7915(3) 0.00075(13) 0.24910(16) 0.0431(8) Uani 1 1 d .
C52 C 0.8218(3) 0.04698(14) 0.30230(18) 0.0546(9) Uani 1 1 d .
C53 C 0.7591(3) 0.09741(15) 0.3033(2) 0.0740(12) Uani 1 1 d .
H53 H 0.6968 0.1025 0.2709 0.089 Uiso 1 1 calc R
C54 C 0.7887(5) 0.13987(18) 0.3519(3) 0.1016(17) Uani 1 1 d .
H54 H 0.7449 0.1730 0.3525 0.122 Uiso 1 1 calc R
C55 C 0.8793(6) 0.1347(2) 0.3985(3) 0.123(2) Uani 1 1 d .
H55 H 0.8980 0.1642 0.4306 0.148 Uiso 1 1 calc R
C56 C 0.9452(5) 0.0853(2) 0.3988(3) 0.129(2) Uani 1 1 d .
H56 H 1.0083 0.0812 0.4307 0.154 Uiso 1 1 calc R
C57 C 0.9142(4) 0.04186(18) 0.3499(2) 0.0923(14) Uani 1 1 d .
H57 H 0.9575 0.0085 0.3496 0.111 Uiso 1 1 calc R
C58 C 0.7856(2) -0.05667(13) 0.26650(16) 0.0421(8) Uani 1 1 d .
C59 C 0.7807(3) -0.07538(13) 0.33817(16) 0.0472(9) Uani 1 1 d .
C60 C 0.7079(3) -0.05003(15) 0.37567(19) 0.0720(12) Uani 1 1 d .
H60 H 0.6625 -0.0200 0.3563 0.086 Uiso 1 1 calc R
C61 C 0.7012(4) -0.06831(19) 0.4411(2) 0.0916(15) Uani 1 1 d .
H61 H 0.6521 -0.0502 0.4656 0.110 Uiso 1 1 calc R
C62 C 0.7663(4) -0.11315(19) 0.4709(2) 0.0901(14) Uani 1 1 d .
H62 H 0.7619 -0.1254 0.5152 0.108 Uiso 1 1 calc R
C63 C 0.8375(4) -0.13937(17) 0.4339(2) 0.0792(12) Uani 1 1 d .
H63 H 0.8821 -0.1697 0.4534 0.095 Uiso 1 1 calc R
C64 C 0.8441(3) -0.12141(14) 0.36822(19) 0.0625(10) Uani 1 1 d .
H64 H 0.8920 -0.1404 0.3436 0.075 Uiso 1 1 calc R
C65 C 0.7755(3) -0.10575(12) 0.21563(16) 0.0424(8) Uani 1 1 d .
C66 C 0.6874(3) -0.14409(13) 0.21427(17) 0.0499(9) Uani 1 1 d .
H66 H 0.6391 -0.1393 0.2456 0.060 Uiso 1 1 calc R
C67 C 0.6706(3) -0.18907(14) 0.1671(2) 0.0646(11) Uani 1 1 d .
H67 H 0.6104 -0.2137 0.1662 0.077 Uiso 1 1 calc R
C68 C 0.7426(3) -0.19773(14) 0.12138(19) 0.0656(11) Uani 1 1 d .
H68 H 0.7312 -0.2278 0.0893 0.079 Uiso 1 1 calc R
C69 C 0.8313(3) -0.16134(14) 0.12399(17) 0.0564(10) Uani 1 1 d .
H69 H 0.8806 -0.1678 0.0937 0.068 Uiso 1 1 calc R
C70 C 0.8507(3) -0.11519(12) 0.17008(16) 0.0448(8) Uani 1 1 d .
C71 C 0.9511(3) -0.07937(13) 0.17019(19) 0.0455(8) Uani 1 1 d .
C72 C 1.0257(3) -0.07135(14) 0.2288(2) 0.0602(10) Uani 1 1 d .
H72 H 1.0121 -0.0873 0.2699 0.072 Uiso 1 1 calc R
C73 C 1.1207(3) -0.03967(17) 0.2268(3) 0.0808(13) Uani 1 1 d .
H73 H 1.1707 -0.0347 0.2666 0.097 Uiso 1 1 calc R
C74 C 1.1417(4) -0.01558(18) 0.1668(3) 0.0858(14) Uani 1 1 d .
H74 H 1.2048 0.0065 0.1662 0.103 Uiso 1 1 calc R
C75 C 1.0699(4) -0.02387(16) 0.1076(3) 0.0755(12) Uani 1 1 d .
H75 H 1.0844 -0.0082 0.0665 0.091 Uiso 1 1 calc R
C76 C 0.9750(3) -0.05612(14) 0.1097(2) 0.0602(10) Uani 1 1 d .
H76 H 0.9265 -0.0622 0.0695 0.072 Uiso 1 1 calc R

loop_
_atom_site_aniso_label
_atom_site_aniso_U_11
_atom_site_aniso_U_22
_atom_site_aniso_U_33
_atom_site_aniso_U_23
_atom_site_aniso_U_13
_atom_site_aniso_U_12
C1 0.057(3) 0.075(3) 0.086(3) -0.038(2) 0.025(2) -0.018(2)
C2 0.053(3) 0.111(4) 0.132(5) -0.066(4) 0.040(3) -0.020(3)
C3 0.051(3) 0.115(4) 0.170(7) -0.079(5) 0.007(4) 0.007(3)
C4 0.058(3) 0.094(3) 0.135(5) -0.042(3) -0.025(3) 0.024(3)
C5 0.055(3) 0.075(3) 0.087(3) -0.030(2) -0.012(2) 0.012(2)
C6 0.040(2) 0.053(2) 0.067(3) -0.026(2) 0.005(2) -0.0037(18)
C7 0.052(2) 0.0447(19) 0.051(2) -0.0117(18) 0.018(2) -0.0022(17)
C8 0.054(2) 0.061(2) 0.054(3) -0.0101(19) 0.007(2) 0.0026(19)
C9 0.069(3) 0.057(2) 0.057(3) -0.015(2) 0.019(2) 0.006(2)
C10 0.062(3) 0.055(2) 0.060(3) -0.001(2) 0.019(2) 0.017(2)
C11 0.063(2) 0.0460(19) 0.047(2) 0.0005(17) 0.014(2) 0.0074(18)
C12 0.050(2) 0.0352(17) 0.048(2) -0.0010(16) 0.017(2) -0.0007(16)
C13 0.049(2) 0.0437(19) 0.046(2) -0.0012(17) 0.0129(18) -0.0022(17)
C14 0.076(3) 0.047(2) 0.046(2) 0.0003(18) 0.023(2) 0.011(2)
C15 0.133(4) 0.043(2) 0.064(3) 0.005(2) 0.011(3) -0.009(2)
C16 0.181(6) 0.056(3) 0.080(4) 0.015(3) 0.038(4) 0.008(4)
C17 0.161(6) 0.104(4) 0.068(4) 0.027(3) 0.036(4) 0.057(4)
C18 0.100(4) 0.135(4) 0.089(4) 0.037(4) 0.004(3) 0.034(4)
C19 0.075(3) 0.095(3) 0.071(3) 0.024(3) 0.003(3) 0.017(3)
C20 0.041(2) 0.0437(19) 0.043(2) -0.0037(17) 0.0092(17) -0.0050(16)
C21 0.052(2) 0.0375(18) 0.044(2) -0.0028(16) 0.0078(18) 0.0026(17)
C22 0.071(3) 0.048(2) 0.062(3) -0.0076(19) 0.027(2) -0.0094(19)
C23 0.096(3) 0.047(2) 0.060(3) 0.003(2) 0.033(2) 0.001(2)
C24 0.090(3) 0.058(2) 0.045(2) 0.001(2) 0.014(2) 0.019(2)
C25 0.076(3) 0.057(2) 0.061(3) -0.019(2) 0.005(2) -0.005(2)
C26 0.059(2) 0.055(2) 0.054(3) -0.0097(19) 0.013(2) -0.0064(19)
C27 0.046(2) 0.0406(18) 0.047(2) -0.0091(16) 0.0049(18) -0.0033(17)
C28 0.056(2) 0.050(2) 0.062(3) -0.008(2) 0.008(2) 0.0041(19)
C29 0.088(3) 0.051(2) 0.078(3) -0.003(2) -0.002(3) 0.021(2)
C30 0.126(4) 0.056(3) 0.073(3) 0.013(2) 0.004(3) 0.016(3)
C31 0.100(3) 0.060(2) 0.066(3) 0.008(2) 0.026(3) 0.001(2)
C32 0.061(2) 0.0411(19) 0.048(2) 0.0042(18) 0.007(2) -0.0048(18)
C33 0.058(3) 0.050(2) 0.060(3) 0.004(2) 0.022(2) -0.0108(19)
C34 0.062(3) 0.056(2) 0.073(3) -0.001(2) 0.020(2) -0.008(2)
C35 0.056(3) 0.081(3) 0.100(4) 0.002(3) 0.021(3) -0.004(2)
C36 0.076(4) 0.084(3) 0.129(5) -0.017(3) 0.049(4) -0.002(3)
C37 0.096(4) 0.088(3) 0.103(4) -0.026(3) 0.062(4) -0.021(3)
C38 0.082(3) 0.074(3) 0.057(3) -0.003(2) 0.034(2) -0.011(2)
C39 0.043(2) 0.0497(19) 0.056(2) 0.0061(18) 0.0098(19) 0.0052(17)
C40 0.054(3) 0.073(3) 0.073(3) 0.015(2) 0.020(2) 0.012(2)
C41 0.049(3) 0.071(3) 0.088(3) 0.027(3) 0.014(2) -0.004(2)
C42 0.059(3) 0.065(2) 0.068(3) 0.007(2) -0.001(2) -0.012(2)
C43 0.050(2) 0.053(2) 0.055(2) 0.0031(19) 0.0016(19) -0.0025(18)
C44 0.042(2) 0.0406(18) 0.045(2) 0.0081(17) 0.0043(18) 0.0031(16)
C45 0.046(2) 0.0310(16) 0.039(2) 0.0019(15) 0.0107(18) 0.0010(15)
C46 0.050(2) 0.0417(18) 0.047(2) 0.0018(16) 0.0079(18) -0.0045(17)
C47 0.064(3) 0.050(2) 0.056(3) 0.0091(19) 0.018(2) -0.0031(19)
C48 0.058(3) 0.043(2) 0.078(3) 0.009(2) 0.022(2) -0.0121(18)
C49 0.047(2) 0.0398(18) 0.063(3) 0.0029(18) 0.009(2) -0.0042(16)
C50 0.044(2) 0.0315(16) 0.045(2) -0.0018(16) 0.0097(18) -0.0024(16)
C51 0.046(2) 0.0405(18) 0.042(2) -0.0011(17) 0.0045(17) 0.0006(16)
C52 0.069(3) 0.048(2) 0.045(2) -0.0026(18) 0.002(2) -0.007(2)
C53 0.107(4) 0.043(2) 0.071(3) -0.009(2) 0.012(3) 0.005(2)
C54 0.164(6) 0.056(3) 0.083(4) -0.018(3) 0.016(4) 0.004(3)
C55 0.202(7) 0.077(4) 0.085(4) -0.039(3) 0.001(4) -0.016(4)
C56 0.147(5) 0.100(4) 0.117(5) -0.041(4) -0.049(4) -0.010(4)
C57 0.104(4) 0.073(3) 0.089(4) -0.025(3) -0.019(3) -0.002(3)
C58 0.041(2) 0.0439(19) 0.042(2) 0.0004(17) 0.0067(16) 0.0011(16)
C59 0.058(2) 0.0433(19) 0.041(2) 0.0017(17) 0.0110(19) 0.0016(17)
C60 0.093(3) 0.069(2) 0.060(3) 0.019(2) 0.030(2) 0.021(2)
C61 0.117(4) 0.097(3) 0.070(3) 0.020(3) 0.044(3) 0.032(3)
C62 0.129(4) 0.091(3) 0.053(3) 0.018(2) 0.025(3) 0.014(3)
C63 0.102(4) 0.073(3) 0.061(3) 0.023(2) 0.006(3) 0.014(2)
C64 0.080(3) 0.053(2) 0.055(3) 0.0107(19) 0.012(2) 0.015(2)
C65 0.047(2) 0.0320(17) 0.047(2) 0.0063(16) 0.0038(18) 0.0045(16)
C66 0.053(2) 0.0414(19) 0.056(2) 0.0100(18) 0.0116(19) -0.0016(18)
C67 0.072(3) 0.040(2) 0.077(3) 0.010(2) -0.004(2) -0.0157(19)
C68 0.100(3) 0.038(2) 0.057(3) -0.0001(18) 0.006(2) -0.010(2)
C69 0.076(3) 0.0415(19) 0.053(2) -0.0014(18) 0.016(2) -0.0001(19)
C70 0.052(2) 0.0357(18) 0.046(2) 0.0003(16) 0.0031(18) 0.0045(16)
C71 0.044(2) 0.0388(18) 0.054(2) -0.0048(18) 0.009(2) 0.0041(17)
C72 0.052(3) 0.058(2) 0.069(3) 0.005(2) 0.006(2) 0.0031(19)
C73 0.051(3) 0.076(3) 0.110(4) 0.000(3) -0.004(3) -0.006(2)
C74 0.055(3) 0.069(3) 0.137(5) 0.000(3) 0.023(3) -0.003(2)
C75 0.066(3) 0.069(3) 0.099(4) 0.006(3) 0.038(3) 0.001(2)
C76 0.062(3) 0.056(2) 0.066(3) -0.007(2) 0.020(2) -0.001(2)

loop_
_atom_type_symbol
_atom_type_description
_atom_type_scat_dispersion_real
_atom_type_scat_dispersion_imag
_atom_type_scat_source
C C 0.0033 0.0016 'International Tables Vol C Tables 4.2.6.8 and 6.1.1.4'
H H 0.0000 0.0000 'International Tables Vol C Tables 4.2.6.8 and 6.1.1.4'

loop_
_geom_angle_atom_site_label_1
_geom_angle_atom_site_label_2
_geom_angle_atom_site_label_3
_geom_angle
C2 C1 C6 120.5(4)
C2 C1 H1 119.7
C6 C1 H1 119.7
C1 C2 C3 120.6(5)
C1 C2 H2 119.7
C3 C2 H2 119.7
C4 C3 C2 119.6(5)
C4 C3 H3 120.2
C2 C3 H3 120.2
C3 C4 C5 120.0(5)
C3 C4 H4 120.0
C5 C4 H4 120.0
C6 C5 C4 121.4(4)
C6 C5 H5 119.3
C4 C5 H5 119.3
C5 C6 C1 117.9(3)
C5 C6 C7 120.6(3)
C1 C6 C7 121.5(4)
C8 C7 C12 118.3(3)
C8 C7 C6 117.0(3)
C12 C7 C6 124.6(3)
C9 C8 C7 122.3(4)
C9 C8 H8 118.9
C7 C8 H8 118.9
C10 C9 C8 119.2(3)
C10 C9 H9 120.4
C8 C9 H9 120.4
C9 C10 C11 119.9(3)
C9 C10 H10 120.0
C11 C10 H10 120.0
C10 C11 C12 121.7(3)
C10 C11 H11 119.2
C12 C11 H11 119.2
C7 C12 C11 118.5(3)
C7 C12 C13 124.0(3)
C11 C12 C13 117.5(3)
C20 C13 C12 125.2(3)
C20 C13 C14 120.6(3)
C12 C13 C14 114.1(3)
C19 C14 C15 117.7(4)
C19 C14 C13 121.0(3)
C15 C14 C13 121.1(4)
C16 C15 C14 120.1(5)
C16 C15 H15 119.9
C14 C15 H15 119.9
C17 C16 C15 121.4(5)
C17 C16 H16 119.3
C15 C16 H16 119.3
C16 C17 C18 119.1(5)
C16 C17 H17 120.4
C18 C17 H17 120.4
C17 C18 C19 120.0(5)
C17 C18 H18 120.0
C19 C18 H18 120.0
C14 C19 C18 121.6(4)
C14 C19 H19 119.2
C18 C19 H19 119.2
C13 C20 C27 124.7(3)
C13 C20 C21 119.3(3)
C27 C20 C21 115.9(2)
C26 C21 C22 117.4(3)
C26 C21 C20 122.0(3)
C22 C21 C20 120.5(3)
C23 C22 C21 121.6(3)
C23 C22 H22 119.2
C21 C22 H22 119.2
C22 C23 C24 120.2(3)
C22 C23 H23 119.9
C24 C23 H23 119.9
C25 C24 C23 119.1(3)
C25 C24 H24 120.4
C23 C24 H24 120.4
C24 C25 C26 120.7(3)
C24 C25 H25 119.7
C26 C25 H25 119.7
C25 C26 C21 120.8(3)
C25 C26 H26 119.6
C21 C26 H26 119.6
C28 C27 C32 118.4(3)
C28 C27 C20 117.2(3)
C32 C27 C20 124.4(3)
C29 C28 C27 121.5(3)
C29 C28 H28 119.2
C27 C28 H28 119.2
C30 C29 C28 120.0(4)
C30 C29 H29 120.0
C28 C29 H29 120.0
C29 C30 C31 119.6(4)
C29 C30 H30 120.2
C31 C30 H30 120.2
C30 C31 C32 122.4(4)
C30 C31 H31 118.8
C32 C31 H31 118.8
C31 C32 C27 118.1(3)
C31 C32 C33 118.2(3)
C27 C32 C33 123.6(3)
C34 C33 C38 117.9(4)
C34 C33 C32 121.7(3)
C38 C33 C32 120.3(4)
C33 C34 C35 120.7(4)
C33 C34 H34 119.6
C35 C34 H34 119.6
C36 C35 C34 119.7(5)
C36 C35 H35 120.2
C34 C35 H35 120.2
C35 C36 C37 121.1(4)
C35 C36 H36 119.5
C37 C36 H36 119.5
C36 C37 C38 119.0(4)
C36 C37 H37 120.5
C38 C37 H37 120.5
C37 C38 C33 121.6(4)
C37 C38 H38 119.2
C33 C38 H38 119.2
C40 C39 C44 120.9(3)
C40 C39 H39 119.5
C44 C39 H39 119.5
C41 C40 C39 119.8(3)
C41 C40 H40 120.1
C39 C40 H40 120.1
C42 C41 C40 120.2(3)
C42 C41 H41 119.9
C40 C41 H41 119.9
C41 C42 C43 119.7(4)
C41 C42 H42 120.2
C43 C42 H42 120.2
C44 C43 C42 121.5(3)
C44 C43 H43 119.3
C42 C43 H43 119.3
C43 C44 C39 117.9(3)
C43 C44 C45 120.6(3)
C39 C44 C45 121.4(3)
C50 C45 C46 118.4(3)
C50 C45 C44 124.3(3)
C46 C45 C44 117.3(3)
C47 C46 C45 122.1(3)
C47 C46 H46 118.9
C45 C46 H46 118.9
C48 C47 C46 119.0(3)
C48 C47 H47 120.5
C46 C47 H47 120.5
C47 C48 C49 120.4(3)
C47 C48 H48 119.8
C49 C48 H48 119.8
C48 C49 C50 121.7(3)
C48 C49 H49 119.1
C50 C49 H49 119.1
C45 C50 C49 118.1(3)
C45 C50 C51 124.2(3)
C49 C50 C51 117.6(3)
C58 C51 C50 124.1(3)
C58 C51 C52 121.2(3)
C50 C51 C52 114.6(3)
C57 C52 C53 118.0(4)
C57 C52 C51 121.1(3)
C53 C52 C51 120.8(4)
C54 C53 C52 120.2(4)
C54 C53 H53 119.9
C52 C53 H53 119.9
C55 C54 C53 121.6(5)
C55 C54 H54 119.2
C53 C54 H54 119.2
C54 C55 C56 120.1(5)
C54 C55 H55 120.0
C56 C55 H55 120.0
C55 C56 C57 118.3(5)
C55 C56 H56 120.9
C57 C56 H56 120.9
C52 C57 C56 121.8(4)
C52 C57 H57 119.1
C56 C57 H57 119.1
C51 C58 C59 121.9(3)
C51 C58 C65 123.5(3)
C59 C58 C65 114.4(2)
C60 C59 C64 117.4(3)
C60 C59 C58 121.2(3)
C64 C59 C58 121.3(3)
C61 C60 C59 121.2(4)
C61 C60 H60 119.4
C59 C60 H60 119.4
C60 C61 C62 120.8(4)
C60 C61 H61 119.6
C62 C61 H61 119.6
C63 C62 C61 118.7(4)
C63 C62 H62 120.7
C61 C62 H62 120.7
C62 C63 C64 120.8(4)
C62 C63 H63 119.6
C64 C63 H63 119.6
C63 C64 C59 121.1(3)
C63 C64 H64 119.4
C59 C64 H64 119.4
C66 C65 C70 118.9(3)
C66 C65 C58 117.8(3)
C70 C65 C58 123.3(3)
C67 C66 C65 121.0(3)
C67 C66 H66 119.5
C65 C66 H66 119.5
C68 C67 C66 120.3(3)
C68 C67 H67 119.8
C66 C67 H67 119.8
C69 C68 C67 118.9(3)
C69 C68 H68 120.6
C67 C68 H68 120.6
C68 C69 C70 122.7(3)
C68 C69 H69 118.7
C70 C69 H69 118.7
C69 C70 C65 118.1(3)
C69 C70 C71 118.5(3)
C65 C70 C71 123.3(3)
C72 C71 C76 118.2(3)
C72 C71 C70 121.7(3)
C76 C71 C70 120.0(3)
C71 C72 C73 120.4(4)
C71 C72 H72 119.8
C73 C72 H72 119.8
C74 C73 C72 120.6(4)
C74 C73 H73 119.7
C72 C73 H73 119.7
C73 C74 C75 120.1(4)
C73 C74 H74 119.9
C75 C74 H74 119.9
C74 C75 C76 119.0(4)
C74 C75 H75 120.5
C76 C75 H75 120.5
C71 C76 C75 121.6(4)
C71 C76 H76 119.2
C75 C76 H76 119.2

loop_
_geom_bond_atom_site_label_1
_geom_bond_atom_site_label_2
_geom_bond_distance
C1 C2 1.377(5)
C1 C6 1.395(4)
C1 H1 0.9300
C2 C3 1.379(7)
C2 H2 0.9300
C3 C4 1.365(6)
C3 H3 0.9300
C4 C5 1.386(5)
C4 H4 0.9300
C5 C6 1.379(5)
C5 H5 0.9300
C6 C7 1.485(4)
C7 C8 1.391(4)
C7 C12 1.398(4)
C8 C9 1.382(4)
C8 H8 0.9300
C9 C10 1.363(5)
C9 H9 0.9300
C10 C11 1.378(4)
C10 H10 0.9300
C11 C12 1.400(4)
C11 H11 0.9300
C12 C13 1.491(4)
C13 C20 1.360(4)
C13 C14 1.500(4)
C14 C19 1.371(5)
C14 C15 1.387(4)
C15 C16 1.385(6)
C15 H15 0.9300
C16 C17 1.352(7)
C16 H16 0.9300
C17 C18 1.371(6)
C17 H17 0.9300
C18 C19 1.381(5)
C18 H18 0.9300
C19 H19 0.9300
C20 C27 1.485(4)
C20 C21 1.492(4)
C21 C26 1.384(4)
C21 C22 1.385(4)
C22 C23 1.371(4)
C22 H22 0.9300
C23 C24 1.372(5)
C23 H23 0.9300
C24 C25 1.370(4)
C24 H24 0.9300
C25 C26 1.378(4)
C25 H25 0.9300
C26 H26 0.9300
C27 C28 1.401(4)
C27 C32 1.408(4)
C28 C29 1.374(5)
C28 H28 0.9300
C29 C30 1.364(5)
C29 H29 0.9300
C30 C31 1.372(5)
C30 H30 0.9300
C31 C32 1.388(5)
C31 H31 0.9300
C32 C33 1.478(5)
C33 C34 1.387(5)
C33 C38 1.389(4)
C34 C35 1.391(5)
C34 H34 0.9300
C35 C36 1.367(5)
C35 H35 0.9300
C36 C37 1.370(6)
C36 H36 0.9300
C37 C38 1.383(5)
C37 H37 0.9300
C38 H38 0.9300
C39 C40 1.383(4)
C39 C44 1.390(4)
C39 H39 0.9300
C40 C41 1.378(5)
C40 H40 0.9300
C41 C42 1.370(5)
C41 H41 0.9300
C42 C43 1.383(4)
C42 H42 0.9300
C43 C44 1.383(4)
C43 H43 0.9300
C44 C45 1.484(4)
C45 C50 1.398(4)
C45 C46 1.401(4)
C46 C47 1.380(4)
C46 H46 0.9300
C47 C48 1.363(5)
C47 H47 0.9300
C48 C49 1.374(4)
C48 H48 0.9300
C49 C50 1.403(4)
C49 H49 0.9300
C50 C51 1.487(4)
C51 C58 1.358(4)
C51 C52 1.496(4)
C52 C57 1.369(5)
C52 C53 1.389(4)
C53 C54 1.374(5)
C53 H53 0.9300
C54 C55 1.342(7)
C54 H54 0.9300
C55 C56 1.390(7)
C55 H55 0.9300
C56 C57 1.395(6)
C56 H56 0.9300
C57 H57 0.9300
C58 C59 1.490(4)
C58 C65 1.497(4)
C59 C60 1.378(4)
C59 C64 1.388(4)
C60 C61 1.375(5)
C60 H60 0.9300
C61 C62 1.376(5)
C61 H61 0.9300
C62 C63 1.366(5)
C62 H62 0.9300
C63 C64 1.377(4)
C63 H63 0.9300
C64 H64 0.9300
C65 C66 1.393(4)
C65 C70 1.408(4)
C66 C67 1.380(4)
C66 H66 0.9300
C67 C68 1.378(4)
C67 H67 0.9300
C68 C69 1.370(4)
C68 H68 0.9300
C69 C70 1.389(4)
C69 H69 0.9300
C70 C71 1.485(4)
C71 C72 1.378(5)
C71 C76 1.381(4)
C72 C73 1.385(5)
C72 H72 0.9300
C73 C74 1.368(5)
C73 H73 0.9300
C74 C75 1.369(6)
C74 H74 0.9300
C75 C76 1.391(5)
C75 H75 0.9300
C76 H76 0.9300
